data_7123646
loop_
_publ_author_name
'Punniyamurthy, Tharmalingam'
'Das, Bijay Ketan'
'Pradhan, Sourav'

_publ_section_title
;
 Stereospecific assembly of tetrahydroquinolines via tandem
 ring-opening/oxidative cyclization of donor-acceptor cyclopropanes with
 N-alkyl anilines
;
_journal_name_full 'Chemical Communications'
_journal_paper_doi 10.1039/C9CC04042K
_journal_year 2019
_chemical_absolute_configuration s
_chemical_formula_moiety 'C26 H24 Cl N O4'
_chemical_formula_sum 'C26 H24 Cl N O4'
_chemical_formula_weight 449.91
_space_group_crystal_system monoclinic
_space_group_IT_number 4
_space_group_name_Hall 'P 2yb'
_space_group_name_H-M_alt 'P 1 21 1'
_symmetry_space_group_name_Hall 'P 2yb'
_symmetry_space_group_name_H-M 'P 1 21 1'
_atom_sites_solution_hydrogens geom
_audit_creation_method SHELXL-2014/7
_audit_update_record
;
2019-03-13 deposited with the CCDC.    2019-06-12 downloaded from the CCDC.
;
_cell_angle_alpha 90
_cell_angle_beta 106.984(11)
_cell_angle_gamma 90
_cell_formula_units_Z 2
_cell_length_a 10.5583(10)
_cell_length_b 9.7573(7)
_cell_length_c 11.7032(11)
_cell_measurement_reflns_used 1114
_cell_measurement_temperature 293(2)
_cell_measurement_theta_max 23.7960
_cell_measurement_theta_min 3.0830
_cell_volume 1153.09(19)
_computing_structure_refinement 'SHELXL-2014/7 (Sheldrick, 2014)'
_diffrn_ambient_temperature 293(2)
_diffrn_measured_fraction_theta_full 0.999
_diffrn_measured_fraction_theta_max 0.874
_diffrn_measurement_device_type 'CCD area detector'
_diffrn_measurement_method 'phi and omega scans'
_diffrn_radiation_type MoK\a
_diffrn_radiation_wavelength 0.71073
_diffrn_reflns_av_R_equivalents 0.0649
_diffrn_reflns_av_unetI/netI 0.1023
_diffrn_reflns_Laue_measured_fraction_full 0.999
_diffrn_reflns_Laue_measured_fraction_max 0.874
_diffrn_reflns_limit_h_max 10
_diffrn_reflns_limit_h_min -14
_diffrn_reflns_limit_k_max 7
_diffrn_reflns_limit_k_min -12
_diffrn_reflns_limit_l_max 15
_diffrn_reflns_limit_l_min -8
_diffrn_reflns_number 4827
_diffrn_reflns_point_group_measured_fraction_full 0.738
_diffrn_reflns_point_group_measured_fraction_max 0.615
_diffrn_reflns_theta_full 25.242
_diffrn_reflns_theta_max 28.845
_diffrn_reflns_theta_min 2.288
_exptl_absorpt_coefficient_mu 0.198
_exptl_absorpt_correction_T_max 1.00000
_exptl_absorpt_correction_T_min 0.76856
_exptl_crystal_colour white
_exptl_crystal_density_diffrn 1.296
_exptl_crystal_description block
_exptl_crystal_F_000 472
_refine_diff_density_max 0.428
_refine_diff_density_min -0.287
_refine_diff_density_rms 0.063
_refine_ls_abs_structure_details
;
 Classical Flack method preferred over Parsons because s.u. lower.
;
_refine_ls_abs_structure_Flack 0.12(16)
_refine_ls_extinction_method none
_refine_ls_goodness_of_fit_ref 1.031
_refine_ls_hydrogen_treatment constr
_refine_ls_matrix_type full
_refine_ls_number_parameters 291
_refine_ls_number_reflns 3728
_refine_ls_number_restraints 1
_refine_ls_restrained_S_all 1.031
_refine_ls_R_factor_all 0.1065
_refine_ls_R_factor_gt 0.0713
_refine_ls_shift/su_max 0.000
_refine_ls_shift/su_mean 0.000
_refine_ls_structure_factor_coef Fsqd
_refine_ls_weighting_details 'w=1/[\s^2^(Fo^2^)+(0.0718P)^2^] where P=(Fo^2^+2Fc^2^)/3'
_refine_ls_weighting_scheme calc
_refine_ls_wR_factor_gt 0.1584
_refine_ls_wR_factor_ref 0.1989
_reflns_Friedel_coverage 0.333
_reflns_Friedel_fraction_full 0.441
_reflns_Friedel_fraction_max 0.326
_reflns_number_gt 2194
_reflns_number_total 3728
_reflns_threshold_expression 'I > 2\s(I)'
_cod_data_source_file c9cc04042k2.cif
_cod_data_source_block exp_6163
_cod_database_code 7123646
_shelx_shelxl_version_number 2014/7
_shelx_space_group_comment
;
The symmetry employed for this shelxl refinement is uniquely defined
by the following loop, which should always be used as a source of
symmetry information in preference to the above space-group names.
They are only intended as comments.
;

loop_
_space_group_symop_operation_xyz
'x, y, z'
'-x, y+1/2, -z'

loop_
_atom_site_label
_atom_site_type_symbol
_atom_site_fract_x
_atom_site_fract_y
_atom_site_fract_z
_atom_site_U_iso_or_equiv
_atom_site_adp_type
_atom_site_occupancy
_atom_site_site_symmetry_order
_atom_site_calc_flag
_atom_site_refinement_flags_posn
_atom_site_refinement_flags_adp
Cl1 Cl 0.72144(18) 0.5767(2) 0.21517(16) 0.0687(6) Uani 1 1 d . .
O1 O 0.2335(5) 0.7340(5) 0.0841(4) 0.0603(12) Uani 1 1 d . .
O4 O 0.2253(5) 0.4117(5) 0.1164(4) 0.0601(13) Uani 1 1 d . .
O3 O 0.0374(5) 0.5211(5) 0.1156(4) 0.0729(15) Uani 1 1 d . .
O2 O 0.2545(6) 0.8454(5) 0.2540(5) 0.0760(16) Uani 1 1 d . .
N1 N 0.3391(5) 0.4639(6) 0.4867(4) 0.0542(14) Uani 1 1 d . .
C29 C 0.2395(6) 0.7404(7) 0.1972(5) 0.0498(15) Uani 1 1 d . .
C18 C 0.4100(6) 0.4886(7) 0.7075(5) 0.0481(14) Uani 1 1 d . .
C5 C 0.4765(6) 0.5773(7) 0.2462(5) 0.0457(14) Uani 1 1 d . .
H5 H 0.4476 0.6124 0.1690 0.055 Uiso 1 1 calc R U
C3 C 0.2415(5) 0.5996(6) 0.2546(5) 0.0429(13) Uani 1 1 d . .
C4 C 0.3862(6) 0.5550(6) 0.3077(5) 0.0433(14) Uani 1 1 d . .
C6 C 0.6112(7) 0.5485(6) 0.2965(5) 0.0496(15) Uani 1 1 d . .
C11 C 0.1222(7) 0.3611(7) 0.3859(6) 0.0553(16) Uani 1 1 d . .
C25 C 0.1567(6) 0.5049(7) 0.1551(6) 0.0512(15) Uani 1 1 d . .
C7 C 0.6524(7) 0.4927(7) 0.4097(6) 0.0578(17) Uani 1 1 d . .
H7 H 0.7415 0.4723 0.4441 0.069 Uiso 1 1 calc R U
C9 C 0.4258(6) 0.4937(6) 0.4220(5) 0.0445(14) Uani 1 1 d . .
C1 C 0.1997(7) 0.4906(7) 0.4377(6) 0.0539(16) Uani 1 1 d . .
H1 H 0.1682 0.5179 0.5053 0.065 Uiso 1 1 calc R U
C2 C 0.1765(7) 0.6125(7) 0.3549(6) 0.0550(16) Uani 1 1 d . .
H2A H 0.2103 0.6939 0.4012 0.066 Uiso 1 1 calc R U
H2B H 0.0819 0.6245 0.3197 0.066 Uiso 1 1 calc R U
C17 C 0.3791(7) 0.3934(7) 0.6006(5) 0.0552(17) Uani 1 1 d . .
H17A H 0.4569 0.3385 0.6047 0.066 Uiso 1 1 calc R U
H17B H 0.3088 0.3314 0.6050 0.066 Uiso 1 1 calc R U
C19 C 0.4671(7) 0.6158(7) 0.7053(6) 0.0613(18) Uani 1 1 d . .
H19 H 0.4846 0.6457 0.6360 0.074 Uiso 1 1 calc R U
C23 C 0.3849(8) 0.4479(8) 0.8111(6) 0.0607(19) Uani 1 1 d . .
H23 H 0.3473 0.3623 0.8147 0.073 Uiso 1 1 calc R U
C8 C 0.5632(6) 0.4671(7) 0.4716(6) 0.0543(16) Uani 1 1 d . .
H8 H 0.5934 0.4313 0.5484 0.065 Uiso 1 1 calc R U
C21 C 0.4706(9) 0.6567(8) 0.9059(7) 0.073(2) Uani 1 1 d . .
H21 H 0.4900 0.7138 0.9724 0.087 Uiso 1 1 calc R U
C16 C 0.1782(8) 0.2509(9) 0.3462(7) 0.071(2) Uani 1 1 d . .
H16 H 0.2672 0.2533 0.3494 0.086 Uiso 1 1 calc R U
C20 C 0.4985(8) 0.6986(8) 0.8051(7) 0.069(2) Uani 1 1 d . .
H20 H 0.5387 0.7830 0.8035 0.083 Uiso 1 1 calc R U
C22 C 0.4148(10) 0.5325(9) 0.9101(7) 0.081(3) Uani 1 1 d . .
H22 H 0.3966 0.5042 0.9795 0.097 Uiso 1 1 calc R U
C12 C -0.0126(8) 0.3546(10) 0.3760(8) 0.075(2) Uani 1 1 d . .
H12 H -0.0532 0.4277 0.4024 0.091 Uiso 1 1 calc R U
C31 C 0.2381(8) 0.8641(8) 0.0221(8) 0.079(2) Uani 1 1 d . .
H31A H 0.2278 0.8464 -0.0608 0.119 Uiso 1 1 calc R U
H31B H 0.3218 0.9081 0.0574 0.119 Uiso 1 1 calc R U
H31C H 0.1679 0.9227 0.0294 0.119 Uiso 1 1 calc R U
C15 C 0.1025(10) 0.1353(8) 0.3012(8) 0.089(3) Uani 1 1 d . .
H15 H 0.1422 0.0591 0.2786 0.107 Uiso 1 1 calc R U
C27 C 0.1502(9) 0.3200(9) 0.0259(8) 0.092(3) Uani 1 1 d . .
H27A H 0.1034 0.3717 -0.0434 0.138 Uiso 1 1 calc R U
H27B H 0.0879 0.2706 0.0558 0.138 Uiso 1 1 calc R U
H27C H 0.2090 0.2565 0.0047 0.138 Uiso 1 1 calc R U
C14 C -0.0300(10) 0.1338(11) 0.2903(10) 0.103(3) Uani 1 1 d . .
H14 H -0.0808 0.0580 0.2569 0.123 Uiso 1 1 calc R U
C13 C -0.0866(9) 0.2402(12) 0.3274(10) 0.099(3) Uani 1 1 d . .
H13 H -0.1766 0.2377 0.3205 0.118 Uiso 1 1 calc R U

loop_
_atom_site_aniso_label
_atom_site_aniso_U_11
_atom_site_aniso_U_22
_atom_site_aniso_U_33
_atom_site_aniso_U_23
_atom_site_aniso_U_13
_atom_site_aniso_U_12
Cl1 0.0594(10) 0.0774(13) 0.0714(11) 0.0082(10) 0.0227(9) 0.0161(10)
O1 0.065(3) 0.060(3) 0.050(2) 0.013(2) 0.007(2) 0.002(3)
O4 0.053(3) 0.058(3) 0.062(3) -0.024(2) 0.006(2) -0.005(2)
O3 0.048(3) 0.084(4) 0.072(3) -0.011(3) -0.005(3) -0.001(3)
O2 0.096(4) 0.053(3) 0.067(3) -0.001(3) 0.006(3) 0.007(3)
N1 0.049(3) 0.070(4) 0.036(3) 0.009(3) 0.001(2) -0.004(3)
C29 0.045(3) 0.053(4) 0.045(3) -0.002(3) 0.002(3) 0.009(3)
C18 0.045(3) 0.055(4) 0.040(3) 0.007(3) 0.006(3) 0.002(3)
C5 0.053(3) 0.044(3) 0.036(3) -0.001(3) 0.006(3) 0.010(3)
C3 0.041(3) 0.041(3) 0.040(3) -0.001(3) 0.001(3) 0.000(3)
C4 0.042(3) 0.044(3) 0.037(3) 0.001(3) -0.001(2) 0.002(3)
C6 0.057(4) 0.049(4) 0.041(3) -0.001(3) 0.011(3) 0.008(3)
C11 0.048(4) 0.057(4) 0.058(4) 0.007(3) 0.012(3) 0.005(3)
C25 0.048(4) 0.045(4) 0.052(3) 0.000(3) 0.001(3) -0.007(3)
C7 0.044(3) 0.059(4) 0.060(4) -0.001(3) -0.001(3) 0.018(3)
C9 0.045(3) 0.045(3) 0.032(3) 0.000(3) -0.007(2) 0.002(3)
C1 0.051(3) 0.056(4) 0.056(4) 0.002(3) 0.016(3) 0.008(3)
C2 0.051(4) 0.055(4) 0.053(4) 0.000(3) 0.006(3) 0.010(3)
C17 0.063(4) 0.051(4) 0.045(3) 0.004(3) 0.005(3) -0.001(3)
C19 0.065(4) 0.063(4) 0.054(4) 0.007(4) 0.014(3) -0.012(4)
C23 0.071(5) 0.060(4) 0.052(4) -0.003(3) 0.021(4) -0.012(4)
C8 0.049(4) 0.068(4) 0.039(3) 0.013(3) 0.003(3) 0.011(3)
C21 0.093(6) 0.058(4) 0.056(4) -0.006(4) 0.005(4) -0.002(4)
C16 0.056(4) 0.068(5) 0.080(5) 0.000(4) 0.005(4) 0.013(4)
C20 0.071(5) 0.050(4) 0.076(5) -0.002(4) 0.005(4) -0.012(4)
C22 0.121(8) 0.075(6) 0.053(4) -0.006(4) 0.036(5) -0.002(5)
C12 0.058(4) 0.076(5) 0.096(6) 0.002(5) 0.027(5) 0.008(4)
C31 0.069(5) 0.071(5) 0.089(6) 0.039(5) 0.010(5) 0.009(4)
C15 0.097(7) 0.052(5) 0.091(6) -0.017(4) -0.014(5) 0.005(4)
C27 0.094(6) 0.087(6) 0.081(6) -0.053(5) 0.004(5) -0.008(5)
C14 0.078(6) 0.078(7) 0.117(8) 0.009(6) -0.026(5) -0.028(5)
C13 0.061(5) 0.087(7) 0.138(9) 0.011(7) 0.014(6) 0.000(5)

loop_
_atom_type_symbol
_atom_type_description
_atom_type_scat_dispersion_real
_atom_type_scat_dispersion_imag
_atom_type_scat_source
C C 0.0033 0.0016 'International Tables Vol C Tables 4.2.6.8 and 6.1.1.4'
H H 0.0000 0.0000 'International Tables Vol C Tables 4.2.6.8 and 6.1.1.4'
Cl Cl 0.1484 0.1585 'International Tables Vol C Tables 4.2.6.8 and 6.1.1.4'
N N 0.0061 0.0033 'International Tables Vol C Tables 4.2.6.8 and 6.1.1.4'
O O 0.0106 0.0060 'International Tables Vol C Tables 4.2.6.8 and 6.1.1.4'

loop_
_geom_angle_atom_site_label_1
_geom_angle_atom_site_label_2
_geom_angle_atom_site_label_3
_geom_angle
C29 O1 C31 117.3(6)
C25 O4 C27 116.2(6)
C9 N1 C1 120.6(5)
C9 N1 C17 122.9(5)
C1 N1 C17 116.2(6)
O2 C29 O1 123.9(7)
O2 C29 C3 122.6(6)
O1 C29 C3 113.1(6)
C23 C18 C19 118.3(7)
C23 C18 C17 120.0(6)
C19 C18 C17 121.7(6)
C4 C5 C6 121.7(5)
C29 C3 C2 108.2(5)
C29 C3 C4 108.5(5)
C2 C3 C4 109.3(5)
C29 C3 C25 106.0(5)
C2 C3 C25 109.6(5)
C4 C3 C25 115.0(5)
C5 C4 C9 120.4(5)
C5 C4 C3 120.4(5)
C9 C4 C3 119.2(5)
C7 C6 C5 118.7(6)
C7 C6 Cl1 121.2(5)
C5 C6 Cl1 120.1(5)
C16 C11 C12 117.8(7)
C16 C11 C1 123.2(6)
C12 C11 C1 119.0(7)
O3 C25 O4 124.6(6)
O3 C25 C3 120.9(6)
O4 C25 C3 114.4(5)
C8 C7 C6 120.5(6)
N1 C9 C4 123.3(5)
N1 C9 C8 120.0(5)
C4 C9 C8 116.7(6)
N1 C1 C2 110.8(6)
N1 C1 C11 112.0(6)
C2 C1 C11 115.4(5)
C1 C2 C3 113.8(5)
N1 C17 C18 113.8(5)
C20 C19 C18 120.5(7)
C18 C23 C22 120.7(7)
C7 C8 C9 121.9(6)
C22 C21 C20 120.4(7)
C11 C16 C15 120.4(8)
C21 C20 C19 120.0(7)
C21 C22 C23 120.0(8)
C13 C12 C11 120.6(8)
C14 C15 C16 120.2(9)
C13 C14 C15 120.3(9)
C14 C13 C12 120.6(9)

loop_
_geom_bond_atom_site_label_1
_geom_bond_atom_site_label_2
_geom_bond_distance
Cl1 C6 1.727(7)
O1 C29 1.308(7)
O1 C31 1.470(8)
O4 C25 1.322(8)
O4 C27 1.436(8)
O3 C25 1.219(7)
O2 C29 1.206(8)
N1 C9 1.379(8)
N1 C1 1.439(8)
N1 C17 1.450(8)
C29 C3 1.527(9)
C18 C23 1.374(9)
C18 C19 1.384(9)
C18 C17 1.515(9)
C5 C4 1.370(8)
C5 C6 1.400(8)
C3 C2 1.528(8)
C3 C4 1.534(8)
C3 C25 1.550(9)
C4 C9 1.413(7)
C6 C7 1.380(9)
C11 C16 1.372(10)
C11 C12 1.395(10)
C11 C1 1.531(10)
C7 C8 1.369(9)
C9 C8 1.419(8)
C1 C2 1.508(9)
C19 C20 1.378(10)
C23 C22 1.382(10)
C21 C22 1.355(11)
C21 C20 1.359(11)
C16 C15 1.393(12)
C12 C13 1.386(14)
C15 C14 1.367(13)
C14 C13 1.332(15)
